data_1576046
loop_
_publ_author_name
'Wang, Mengcheng'
'Chen, Zhanxiang'
'Huang, Manli'
'wang, dengke'
'Zhong, Cheng'
'Lu, Zhenghong'
'Yang, Chuluo'

_publ_section_title
;
 Exciplex spin-flip acceleration enables high-performance narrowband
 electroluminescence
;
_journal_name_full 'Chemical Science'
_journal_paper_doi 10.1039/D5SC06200D
_journal_year 2025
_chemical_formula_moiety 'C36 H22 N2 Se'
_chemical_formula_sum 'C36 H22 N2 Se'
_chemical_formula_weight 561.51
_space_group_crystal_system monoclinic
_space_group_IT_number 14
_space_group_name_Hall '-P 2ybc'
_space_group_name_H-M_alt 'P 1 21/c 1'
_atom_sites_solution_hydrogens geom
_atom_sites_solution_primary dual
_audit_creation_date 2024-09-29
_audit_creation_method
;
Olex2 1.5
(compiled 2022.04.07 svn.rca3783a0 for OlexSys, GUI svn.r6498)
;
_audit_update_record
;
2024-12-09 deposited with the CCDC.	2025-10-23 downloaded from the CCDC.
;
_cell_angle_alpha 90
_cell_angle_beta 92.671(3)
_cell_angle_gamma 90
_cell_formula_units_Z 8
_cell_length_a 8.2538(6)
_cell_length_b 36.109(3)
_cell_length_c 17.2295(13)
_cell_measurement_reflns_used 9048
_cell_measurement_temperature 170.00
_cell_measurement_theta_max 60.688
_cell_measurement_theta_min 3.086
_cell_volume 5129.4(7)
_computing_cell_refinement 'SAINT V8.40B (?, 2016)'
_computing_data_reduction 'SAINT V8.40B (?, 2016)'
_computing_molecular_graphics 'Olex2 1.5 (Dolomanov et al., 2009)'
_computing_publication_material 'Olex2 1.5 (Dolomanov et al., 2009)'
_computing_structure_refinement 'SHELXL 2019/2 (Sheldrick, 2015)'
_computing_structure_solution 'SHELXT 2018/2 (Sheldrick, 2018)'
_diffrn_ambient_temperature 170.00
_diffrn_measured_fraction_theta_full 0.999
_diffrn_measured_fraction_theta_max 0.986
_diffrn_measurement_device_type 'Bruker D8 Venture'
_diffrn_measurement_method '\w and \f scans'
_diffrn_radiation_type GaK\a
_diffrn_radiation_wavelength 1.34139
_diffrn_reflns_av_R_equivalents 0.0812
_diffrn_reflns_av_unetI/netI 0.0962
_diffrn_reflns_Laue_measured_fraction_full 0.999
_diffrn_reflns_Laue_measured_fraction_max 0.986
_diffrn_reflns_limit_h_max 9
_diffrn_reflns_limit_h_min -10
_diffrn_reflns_limit_k_max 47
_diffrn_reflns_limit_k_min -45
_diffrn_reflns_limit_l_max 22
_diffrn_reflns_limit_l_min -22
_diffrn_reflns_number 67818
_diffrn_reflns_point_group_measured_fraction_full 0.999
_diffrn_reflns_point_group_measured_fraction_max 0.986
_diffrn_reflns_theta_full 53.594
_diffrn_reflns_theta_max 60.813
_diffrn_reflns_theta_min 2.474
_diffrn_source_current 3.57
_diffrn_source_power 0.24954300000000001
_diffrn_source_voltage 69.9
_exptl_absorpt_coefficient_mu 1.445
_exptl_absorpt_correction_T_max 0.7519
_exptl_absorpt_correction_T_min 0.6473
_exptl_absorpt_correction_type multi-scan
_exptl_absorpt_process_details
;
SADABS-2016/2 (Bruker,2016/2) was used for absorption correction.
wR2(int) was 0.1179 before and 0.0639 after correction.
The Ratio of minimum to maximum transmission is 0.8609.
The \l/2 correction factor is Not present.
;
_exptl_crystal_colour colourless
_exptl_crystal_colour_primary colourless
_exptl_crystal_density_diffrn 1.454
_exptl_crystal_description plate
_exptl_crystal_F_000 2288
_exptl_crystal_size_max 0.13
_exptl_crystal_size_mid 0.06
_exptl_crystal_size_min 0.04
_refine_diff_density_max 0.701
_refine_diff_density_min -0.613
_refine_diff_density_rms 0.096
_refine_ls_extinction_method none
_refine_ls_goodness_of_fit_ref 1.105
_refine_ls_hydrogen_treatment constr
_refine_ls_matrix_type full
_refine_ls_number_parameters 703
_refine_ls_number_reflns 11685
_refine_ls_number_restraints 0
_refine_ls_restrained_S_all 1.105
_refine_ls_R_factor_all 0.1259
_refine_ls_R_factor_gt 0.0920
_refine_ls_shift/su_max 0.001
_refine_ls_shift/su_mean 0.000
_refine_ls_structure_factor_coef Fsqd
_refine_ls_weighting_details 'w=1/[\s^2^(Fo^2^)+(0.0001P)^2^+21.6466P] where P=(Fo^2^+2Fc^2^)/3'
_refine_ls_weighting_scheme calc
_refine_ls_wR_factor_gt 0.1732
_refine_ls_wR_factor_ref 0.1835
_reflns_Friedel_coverage 0.000
_reflns_number_gt 8307
_reflns_number_total 11685
_reflns_threshold_expression 'I > 2\s(I)'
_cod_data_source_file d5sc06200d2.cif
_cod_data_source_block 240929_msed
_cod_database_code 1576046
_shelx_shelxl_version_number 2019/2
_shelx_space_group_comment
;
The symmetry employed for this shelxl refinement is uniquely defined
by the following loop, which should always be used as a source of
symmetry information in preference to the above space-group names.
They are only intended as comments.
;
_shelx_estimated_absorpt_t_max 0.944
_shelx_estimated_absorpt_t_min 0.834
_olex2_refinement_description
;
1. Fixed Uiso
 At 1.2 times of:
  All C(H) groups
2.a Aromatic/amide H refined with riding coordinates:
 C1(H1), C2(H2), C3(H3), C4(H4), C9(H9), C10(H10), C12(H12), C14(H14),
 C15(H15), C16(H16), C17(H17), C21(H21), C22(H22), C24(H24), C25(H25), C26(H26),
  C27(H27), C28(H28), C33(H33), C34(H34), C35(H35), C36(H36), C37(H37),
 C38(H38), C39(H39), C40(H40), C45(H45), C46(H46), C48(H48), C50(H50), C51(H51),
  C52(H52), C53(H53), C57(H57), C58(H58), C60(H60), C61(H61), C62(H62),
 C63(H63), C64(H64), C69(H69), C70(H70), C71(H71), C72(H72)
;
_olex2_submission_special_instructions 'No special instructions were received'

loop_
_space_group_symop_operation_xyz
'x, y, z'
'-x, y+1/2, -z+1/2'
'-x, -y, -z'
'x, -y-1/2, z-1/2'

loop_
_atom_site_label
_atom_site_type_symbol
_atom_site_fract_x
_atom_site_fract_y
_atom_site_fract_z
_atom_site_U_iso_or_equiv
_atom_site_adp_type
_atom_site_occupancy
_atom_site_site_symmetry_order
_atom_site_calc_flag
_atom_site_refinement_flags_posn
_atom_site_refinement_flags_adp
_atom_site_refinement_flags_occupancy
_atom_site_disorder_assembly
_atom_site_disorder_group
Se1 Se -0.11266(7) 0.37180(2) 0.42133(3) 0.03701(16) Uani 1 1 d . . . . .
N1 N 0.2852(5) 0.26571(10) 0.5340(2) 0.0263(8) Uani 1 1 d . . . . .
N2 N 0.0324(5) 0.12311(10) 0.5256(2) 0.0303(9) Uani 1 1 d . . . . .
C1 C -0.1845(7) 0.44701(15) 0.4737(4) 0.0444(13) Uani 1 1 d . . . . .
H1 H -0.254767 0.450151 0.428883 0.053 Uiso 1 1 calc R U . . .
C2 C -0.1623(7) 0.47498(15) 0.5277(4) 0.0497(15) Uani 1 1 d . . . . .
H2 H -0.217523 0.497846 0.519693 0.060 Uiso 1 1 calc R U . . .
C3 C -0.0607(7) 0.47033(14) 0.5935(4) 0.0467(14) Uani 1 1 d . . . . .
H3 H -0.048144 0.489932 0.630110 0.056 Uiso 1 1 calc R U . . .
C4 C 0.0223(6) 0.43744(14) 0.6064(3) 0.0389(12) Uani 1 1 d . . . . .
H4 H 0.091100 0.434412 0.651720 0.047 Uiso 1 1 calc R U . . .
C5 C 0.0041(5) 0.40856(12) 0.5521(3) 0.0278(10) Uani 1 1 d . . . . .
C6 C -0.1005(6) 0.41408(12) 0.4870(3) 0.0309(10) Uani 1 1 d . . . . .
C7 C 0.0373(5) 0.34920(12) 0.4923(2) 0.0239(9) Uani 1 1 d . . . . .
C8 C 0.0823(5) 0.37223(12) 0.5553(3) 0.0246(9) Uani 1 1 d . . . . .
C9 C 0.1919(6) 0.35881(12) 0.6128(3) 0.0274(10) Uani 1 1 d . . . . .
H9 H 0.221304 0.373790 0.656528 0.033 Uiso 1 1 calc R U . . .
C10 C 0.2575(6) 0.32383(13) 0.6062(3) 0.0288(10) Uani 1 1 d . . . . .
H10 H 0.333179 0.314956 0.645111 0.035 Uiso 1 1 calc R U . . .
C11 C 0.2130(5) 0.30137(12) 0.5424(3) 0.0250(9) Uani 1 1 d . . . . .
C12 C 0.1011(5) 0.31390(12) 0.4854(2) 0.0250(9) Uani 1 1 d . . . . .
H12 H 0.069041 0.298551 0.442635 0.030 Uiso 1 1 calc R U . . .
C13 C 0.4343(5) 0.25953(12) 0.5011(2) 0.0251(9) Uani 1 1 d . . . . .
C14 C 0.5507(6) 0.28541(13) 0.4819(3) 0.0300(10) Uani 1 1 d . . . . .
H14 H 0.536274 0.311118 0.491064 0.036 Uiso 1 1 calc R U . . .
C15 C 0.6888(6) 0.27190(15) 0.4487(3) 0.0372(12) Uani 1 1 d . . . . .
H15 H 0.769128 0.288860 0.433122 0.045 Uiso 1 1 calc R U . . .
C16 C 0.7129(6) 0.23402(14) 0.4375(3) 0.0351(11) Uani 1 1 d . . . . .
H16 H 0.810259 0.225646 0.415921 0.042 Uiso 1 1 calc R U . . .
C17 C 0.5969(6) 0.20861(14) 0.4573(3) 0.0299(10) Uani 1 1 d . . . . .
H17 H 0.614207 0.182853 0.450050 0.036 Uiso 1 1 calc R U . . .
C18 C 0.4539(5) 0.22136(12) 0.4882(2) 0.0248(9) Uani 1 1 d . . . . .
C19 C 0.3055(5) 0.20367(12) 0.5103(2) 0.0237(9) Uani 1 1 d . . . . .
C20 C 0.2042(6) 0.23186(12) 0.5375(2) 0.0247(9) Uani 1 1 d . . . . .
C21 C 0.0511(6) 0.22449(12) 0.5637(3) 0.0278(10) Uani 1 1 d . . . . .
H21 H -0.014804 0.243638 0.583175 0.033 Uiso 1 1 calc R U . . .
C22 C -0.0020(6) 0.18806(13) 0.5604(3) 0.0284(10) Uani 1 1 d . . . . .
H22 H -0.106645 0.182140 0.577538 0.034 Uiso 1 1 calc R U . . .
C23 C 0.0955(6) 0.15995(12) 0.5325(2) 0.0271(10) Uani 1 1 d . . . . .
C24 C 0.2499(6) 0.16708(12) 0.5080(2) 0.0260(10) Uani 1 1 d . . . . .
H24 H 0.316320 0.147638 0.490250 0.031 Uiso 1 1 calc R U . . .
C25 C 0.0397(6) 0.10309(15) 0.6645(3) 0.0363(12) Uani 1 1 d . . . . .
H25 H 0.084852 0.125490 0.684805 0.044 Uiso 1 1 calc R U . . .
C26 C 0.0024(7) 0.07373(17) 0.7132(3) 0.0490(15) Uani 1 1 d . . . . .
H26 H 0.019158 0.076279 0.767844 0.059 Uiso 1 1 calc R U . . .
C27 C -0.0596(7) 0.04059(17) 0.6821(4) 0.0567(17) Uani 1 1 d . . . . .
H27 H -0.081130 0.020673 0.716148 0.068 Uiso 1 1 calc R U . . .
C28 C -0.0899(7) 0.03612(15) 0.6040(4) 0.0511(16) Uani 1 1 d . . . . .
H28 H -0.134045 0.013559 0.584144 0.061 Uiso 1 1 calc R U . . .
C29 C -0.0551(6) 0.06510(13) 0.5538(3) 0.0349(11) Uani 1 1 d . . . . .
C30 C 0.0085(5) 0.09831(13) 0.5858(3) 0.0293(10) Uani 1 1 d . . . . .
C31 C -0.0156(6) 0.10634(13) 0.4553(3) 0.0306(10) Uani 1 1 d . . . . .
C32 C -0.0709(6) 0.07016(13) 0.4710(3) 0.0361(12) Uani 1 1 d . . . . .
C33 C -0.1271(7) 0.04847(15) 0.4080(4) 0.0490(15) Uani 1 1 d . . . . .
H33 H -0.164805 0.024014 0.416556 0.059 Uiso 1 1 calc R U . . .
C34 C -0.1276(8) 0.06250(18) 0.3338(4) 0.0558(16) Uani 1 1 d . . . . .
H34 H -0.164424 0.047489 0.291273 0.067 Uiso 1 1 calc R U . . .
C35 C -0.0750(7) 0.09842(17) 0.3203(3) 0.0490(14) Uani 1 1 d . . . . .
H35 H -0.078790 0.107724 0.268641 0.059 Uiso 1 1 calc R U . . .
C36 C -0.0168(7) 0.12098(15) 0.3808(3) 0.0388(12) Uani 1 1 d . . . . .
H36 H 0.020516 0.145400 0.371489 0.047 Uiso 1 1 calc R U . . .
Se2 Se 0.42504(8) 0.37703(2) 0.82600(3) 0.04346(18) Uani 1 1 d . . . . .
N3 N 0.7877(4) 0.26781(10) 0.7156(2) 0.0256(8) Uani 1 1 d . . . . .
N4 N 0.5326(5) 0.12547(10) 0.7201(2) 0.0286(8) Uani 1 1 d . . . . .
C37 C 0.3577(7) 0.45312(16) 0.7707(4) 0.0506(15) Uani 1 1 d . . . . .
H37 H 0.300964 0.457902 0.816388 0.061 Uiso 1 1 calc R U . . .
C38 C 0.3721(7) 0.48014(15) 0.7147(4) 0.0559(17) Uani 1 1 d . . . . .
H38 H 0.326836 0.503956 0.722607 0.067 Uiso 1 1 calc R U . . .
C39 C 0.4512(7) 0.47311(15) 0.6472(4) 0.0530(16) Uani 1 1 d . . . . .
H39 H 0.456634 0.491801 0.608601 0.064 Uiso 1 1 calc R U . . .
C40 C 0.5220(6) 0.43913(14) 0.6357(4) 0.0420(13) Uani 1 1 d . . . . .
H40 H 0.576672 0.434411 0.589409 0.050 Uiso 1 1 calc R U . . .
C41 C 0.5132(6) 0.41156(12) 0.6926(3) 0.0307(10) Uani 1 1 d . . . . .
C42 C 0.4287(6) 0.41862(13) 0.7587(3) 0.0367(12) Uani 1 1 d . . . . .
C43 C 0.5550(5) 0.35254(13) 0.7544(2) 0.0265(10) Uani 1 1 d . . . . .
C44 C 0.5871(5) 0.37463(12) 0.6905(3) 0.0259(9) Uani 1 1 d . . . . .
C45 C 0.6844(6) 0.36031(13) 0.6335(3) 0.0302(10) Uani 1 1 d . . . . .
H45 H 0.705972 0.374826 0.589160 0.036 Uiso 1 1 calc R U . . .
C46 C 0.7494(6) 0.32521(13) 0.6411(3) 0.0294(10) Uani 1 1 d . . . . .
H46 H 0.816430 0.315669 0.602459 0.035 Uiso 1 1 calc R U . . .
C47 C 0.7160(5) 0.30381(12) 0.7059(3) 0.0249(9) Uani 1 1 d . . . . .
C48 C 0.6182(6) 0.31688(12) 0.7625(2) 0.0265(10) Uani 1 1 d . . . . .
H48 H 0.594424 0.301946 0.805877 0.032 Uiso 1 1 calc R U . . .
C49 C 0.9435(5) 0.26128(13) 0.7479(2) 0.0264(10) Uani 1 1 d . . . . .
C50 C 1.0640(6) 0.28674(14) 0.7684(3) 0.0315(11) Uani 1 1 d . . . . .
H50 H 1.047947 0.312547 0.760583 0.038 Uiso 1 1 calc R U . . .
C51 C 1.2074(6) 0.27318(15) 0.8006(3) 0.0384(12) Uani 1 1 d . . . . .
H51 H 1.291278 0.290055 0.815798 0.046 Uiso 1 1 calc R U . . .
C52 C 1.2334(6) 0.23535(16) 0.8114(3) 0.0379(12) Uani 1 1 d . . . . .
H52 H 1.334619 0.226949 0.833242 0.046 Uiso 1 1 calc R U . . .
C53 C 1.1135(6) 0.20980(14) 0.7908(3) 0.0310(10) Uani 1 1 d . . . . .
H53 H 1.131819 0.184004 0.797528 0.037 Uiso 1 1 calc R U . . .
C54 C 0.9641(5) 0.22311(13) 0.7598(2) 0.0257(10) Uani 1 1 d . . . . .
C55 C 0.8119(5) 0.20549(12) 0.7358(2) 0.0234(9) Uani 1 1 d . . . . .
C56 C 0.7057(5) 0.23400(12) 0.7101(2) 0.0228(9) Uani 1 1 d . . . . .
C57 C 0.5465(6) 0.22701(12) 0.6854(2) 0.0267(10) Uani 1 1 d . . . . .
H57 H 0.476654 0.246493 0.667835 0.032 Uiso 1 1 calc R U . . .
C58 C 0.4923(6) 0.19075(12) 0.6873(2) 0.0268(10) Uani 1 1 d . . . . .
H58 H 0.383534 0.185142 0.670952 0.032 Uiso 1 1 calc R U . . .
C59 C 0.5968(6) 0.16228(12) 0.7130(2) 0.0254(10) Uani 1 1 d . . . . .
C60 C 0.7563(6) 0.16913(12) 0.7362(2) 0.0256(10) Uani 1 1 d . . . . .
H60 H 0.826620 0.149432 0.752047 0.031 Uiso 1 1 calc R U . . .
C61 C 0.4646(6) 0.12922(13) 0.8602(3) 0.0298(10) Uani 1 1 d . . . . .
H61 H 0.504946 0.153630 0.868183 0.036 Uiso 1 1 calc R U . . .
C62 C 0.3968(6) 0.10982(14) 0.9190(3) 0.0361(11) Uani 1 1 d . . . . .
H62 H 0.390694 0.121037 0.968703 0.043 Uiso 1 1 calc R U . . .
C63 C 0.3365(7) 0.07397(14) 0.9077(3) 0.0397(12) Uani 1 1 d . . . . .
H63 H 0.290376 0.061183 0.949444 0.048 Uiso 1 1 calc R U . . .
C64 C 0.3436(6) 0.05705(13) 0.8362(3) 0.0365(12) Uani 1 1 d . . . . .
H64 H 0.302106 0.032704 0.828777 0.044 Uiso 1 1 calc R U . . .
C65 C 0.4117(6) 0.07572(12) 0.7749(3) 0.0299(10) Uani 1 1 d . . . . .
C66 C 0.4721(5) 0.11176(12) 0.7880(3) 0.0267(10) Uani 1 1 d . . . . .
C67 C 0.5086(5) 0.09900(12) 0.6615(3) 0.0278(10) Uani 1 1 d . . . . .
C68 C 0.4346(5) 0.06780(13) 0.6936(3) 0.0296(10) Uani 1 1 d . . . . .
C69 C 0.3951(6) 0.03780(14) 0.6452(3) 0.0410(13) Uani 1 1 d . . . . .
H69 H 0.345047 0.016408 0.665496 0.049 Uiso 1 1 calc R U . . .
C70 C 0.4295(7) 0.03952(16) 0.5677(3) 0.0457(14) Uani 1 1 d . . . . .
H70 H 0.400467 0.019438 0.534283 0.055 Uiso 1 1 calc R U . . .
C71 C 0.5062(6) 0.07038(15) 0.5381(3) 0.0419(13) Uani 1 1 d . . . . .
H71 H 0.530620 0.070685 0.484759 0.050 Uiso 1 1 calc R U . . .
C72 C 0.5481(6) 0.10078(14) 0.5842(3) 0.0336(11) Uani 1 1 d . . . . .
H72 H 0.601226 0.121734 0.563846 0.040 Uiso 1 1 calc R U . . .

loop_
_atom_site_aniso_label
_atom_site_aniso_U_11
_atom_site_aniso_U_22
_atom_site_aniso_U_33
_atom_site_aniso_U_23
_atom_site_aniso_U_13
_atom_site_aniso_U_12
Se1 0.0459(3) 0.0336(3) 0.0307(3) 0.0011(2) -0.0070(2) 0.0082(2)
N1 0.033(2) 0.0193(19) 0.026(2) 0.0011(15) 0.0012(16) -0.0001(15)
N2 0.044(2) 0.023(2) 0.024(2) 0.0000(16) 0.0027(17) -0.0055(17)
C1 0.045(3) 0.033(3) 0.056(4) 0.011(3) 0.012(3) 0.008(2)
C2 0.053(4) 0.026(3) 0.072(4) 0.008(3) 0.026(3) 0.007(2)
C3 0.051(3) 0.025(3) 0.066(4) -0.009(3) 0.021(3) -0.003(2)
C4 0.042(3) 0.030(3) 0.046(3) -0.005(2) 0.014(2) -0.007(2)
C5 0.028(2) 0.020(2) 0.035(3) 0.0007(19) 0.0095(19) -0.0059(18)
C6 0.039(3) 0.020(2) 0.035(3) -0.0008(19) 0.013(2) -0.0011(19)
C7 0.029(2) 0.023(2) 0.020(2) 0.0061(17) -0.0052(17) 0.0019(18)
C8 0.029(2) 0.021(2) 0.024(2) 0.0007(18) 0.0086(17) -0.0048(18)
C9 0.035(3) 0.025(2) 0.022(2) -0.0060(18) 0.0005(18) -0.0080(19)
C10 0.033(3) 0.029(3) 0.024(2) 0.0033(19) -0.0023(19) -0.0028(19)
C11 0.032(2) 0.020(2) 0.025(2) 0.0019(18) 0.0072(18) -0.0042(18)
C12 0.032(2) 0.027(2) 0.017(2) -0.0024(18) 0.0014(17) -0.0063(18)
C13 0.029(2) 0.029(2) 0.016(2) 0.0008(18) -0.0040(17) -0.0015(19)
C14 0.034(3) 0.029(2) 0.027(2) 0.002(2) -0.0037(19) -0.006(2)
C15 0.034(3) 0.043(3) 0.035(3) 0.001(2) -0.002(2) -0.015(2)
C16 0.029(3) 0.047(3) 0.029(3) -0.006(2) 0.004(2) -0.002(2)
C17 0.034(3) 0.033(3) 0.022(2) -0.0031(19) -0.0019(19) 0.002(2)
C18 0.032(2) 0.026(2) 0.016(2) 0.0005(17) -0.0050(17) 0.0008(18)
C19 0.031(2) 0.025(2) 0.015(2) 0.0021(17) -0.0009(17) 0.0008(18)
C20 0.035(3) 0.020(2) 0.019(2) 0.0004(17) -0.0012(18) -0.0024(18)
C21 0.038(3) 0.024(2) 0.022(2) -0.0003(18) 0.0067(19) 0.0021(19)
C22 0.032(3) 0.029(3) 0.024(2) 0.0017(19) 0.0072(19) -0.0039(19)
C23 0.040(3) 0.022(2) 0.019(2) 0.0017(18) 0.0004(18) -0.0028(19)
C24 0.035(3) 0.022(2) 0.020(2) -0.0005(18) 0.0001(18) 0.0045(19)
C25 0.037(3) 0.038(3) 0.034(3) 0.007(2) 0.008(2) 0.008(2)
C26 0.045(3) 0.064(4) 0.039(3) 0.021(3) 0.013(2) 0.015(3)
C27 0.052(4) 0.049(4) 0.071(5) 0.038(3) 0.014(3) 0.004(3)
C28 0.044(3) 0.031(3) 0.079(5) 0.018(3) 0.003(3) -0.005(2)
C29 0.027(3) 0.026(3) 0.052(3) 0.004(2) 0.006(2) 0.0013(19)
C30 0.026(2) 0.027(2) 0.036(3) 0.005(2) 0.0107(19) 0.0047(19)
C31 0.030(3) 0.025(2) 0.037(3) -0.004(2) 0.003(2) -0.0003(19)
C32 0.032(3) 0.025(3) 0.051(3) -0.006(2) 0.000(2) -0.001(2)
C33 0.045(3) 0.030(3) 0.071(4) -0.013(3) -0.005(3) -0.008(2)
C34 0.060(4) 0.053(4) 0.053(4) -0.024(3) -0.014(3) -0.004(3)
C35 0.052(4) 0.056(4) 0.038(3) -0.010(3) -0.006(3) 0.002(3)
C36 0.049(3) 0.035(3) 0.033(3) -0.002(2) 0.002(2) -0.004(2)
Se2 0.0593(4) 0.0410(3) 0.0313(3) -0.0034(2) 0.0146(3) 0.0121(3)
N3 0.028(2) 0.0222(19) 0.026(2) -0.0008(15) 0.0010(15) -0.0018(15)
N4 0.041(2) 0.021(2) 0.0245(19) -0.0027(15) 0.0029(16) -0.0032(16)
C37 0.049(3) 0.040(3) 0.063(4) -0.016(3) 0.003(3) 0.005(3)
C38 0.050(4) 0.022(3) 0.095(5) -0.005(3) -0.005(3) 0.004(2)
C39 0.046(3) 0.026(3) 0.087(5) 0.012(3) 0.001(3) -0.003(2)
C40 0.038(3) 0.029(3) 0.059(4) 0.010(2) 0.002(3) -0.007(2)
C41 0.028(2) 0.024(2) 0.041(3) -0.001(2) -0.001(2) -0.0070(19)
C42 0.044(3) 0.023(2) 0.042(3) -0.002(2) -0.005(2) -0.003(2)
C43 0.030(2) 0.030(2) 0.020(2) -0.0104(18) 0.0085(18) 0.0007(19)
C44 0.028(2) 0.023(2) 0.026(2) -0.0005(18) -0.0016(18) -0.0087(18)
C45 0.035(3) 0.025(2) 0.030(2) 0.0076(19) 0.005(2) -0.0048(19)
C46 0.031(3) 0.030(3) 0.028(2) -0.0019(19) 0.0088(19) -0.0029(19)
C47 0.026(2) 0.020(2) 0.028(2) -0.0009(18) -0.0016(18) -0.0048(17)
C48 0.035(3) 0.026(2) 0.018(2) 0.0032(18) 0.0022(18) -0.0058(19)
C49 0.029(2) 0.032(3) 0.019(2) -0.0014(18) 0.0072(17) -0.0007(19)
C50 0.037(3) 0.034(3) 0.024(2) -0.001(2) 0.006(2) -0.008(2)
C51 0.032(3) 0.049(3) 0.034(3) -0.004(2) 0.001(2) -0.014(2)
C52 0.025(3) 0.060(4) 0.029(3) 0.003(2) 0.002(2) 0.001(2)
C53 0.035(3) 0.040(3) 0.019(2) 0.001(2) 0.0059(19) 0.004(2)
C54 0.030(2) 0.032(3) 0.016(2) -0.0010(18) 0.0061(17) -0.0006(19)
C55 0.032(2) 0.025(2) 0.014(2) -0.0018(17) 0.0061(17) 0.0005(18)
C56 0.031(2) 0.021(2) 0.017(2) -0.0001(17) 0.0049(17) -0.0022(17)
C57 0.033(3) 0.026(2) 0.021(2) 0.0044(18) -0.0006(18) 0.0029(19)
C58 0.032(2) 0.031(3) 0.018(2) -0.0016(18) -0.0004(18) -0.0044(19)
C59 0.040(3) 0.018(2) 0.018(2) -0.0006(17) 0.0051(18) -0.0023(18)
C60 0.035(3) 0.024(2) 0.018(2) 0.0018(17) 0.0038(18) 0.0067(19)
C61 0.041(3) 0.023(2) 0.025(2) -0.0021(19) 0.0010(19) -0.002(2)
C62 0.047(3) 0.034(3) 0.028(3) 0.000(2) 0.006(2) 0.005(2)
C63 0.047(3) 0.035(3) 0.038(3) 0.010(2) 0.015(2) 0.001(2)
C64 0.041(3) 0.021(2) 0.049(3) 0.003(2) 0.011(2) -0.002(2)
C65 0.032(3) 0.023(2) 0.034(3) -0.002(2) 0.001(2) 0.0021(19)
C66 0.030(2) 0.020(2) 0.030(2) 0.0048(18) 0.0018(19) -0.0013(18)
C67 0.027(2) 0.023(2) 0.033(3) -0.0018(19) -0.0015(19) 0.0032(18)
C68 0.025(2) 0.027(2) 0.037(3) -0.005(2) 0.0015(19) 0.0009(18)
C69 0.040(3) 0.027(3) 0.056(4) -0.012(2) 0.005(2) -0.006(2)
C70 0.046(3) 0.043(3) 0.049(3) -0.021(3) 0.005(3) -0.002(3)
C71 0.043(3) 0.052(3) 0.031(3) -0.014(2) 0.001(2) 0.009(3)
C72 0.037(3) 0.035(3) 0.029(3) -0.002(2) 0.003(2) 0.004(2)

loop_
_atom_type_symbol
_atom_type_description
_atom_type_scat_dispersion_real
_atom_type_scat_dispersion_imag
_atom_type_scat_source
C C 0.0137 0.0067 'International Tables Vol C Tables 4.2.6.8 and 6.1.1.4'
H H 0.0000 0.0000 'International Tables Vol C Tables 4.2.6.8 and 6.1.1.4'
N N 0.0241 0.0134 'International Tables Vol C Tables 4.2.6.8 and 6.1.1.4'
Se Se -1.0833 0.8881 'International Tables Vol C Tables 4.2.6.8 and 6.1.1.4'

loop_
_geom_angle_atom_site_label_1
_geom_angle_atom_site_label_2
_geom_angle_atom_site_label_3
_geom_angle
_geom_angle_site_symmetry_1
_geom_angle_site_symmetry_3
_geom_angle_publ_flag
C7 Se1 C6 86.9(2) . . ?
C13 N1 C11 124.4(4) . . ?
C20 N1 C11 125.6(4) . . ?
C20 N1 C13 108.1(4) . . ?
C30 N2 C23 126.8(4) . . ?
C30 N2 C31 108.9(4) . . ?
C31 N2 C23 124.3(4) . . ?
C2 C1 H1 121.2 . . ?
C2 C1 C6 117.7(6) . . ?
C6 C1 H1 121.2 . . ?
C1 C2 H2 119.4 . . ?
C1 C2 C3 121.2(5) . . ?
C3 C2 H2 119.4 . . ?
C2 C3 H3 119.7 . . ?
C4 C3 C2 120.7(5) . . ?
C4 C3 H3 119.7 . . ?
C3 C4 H4 120.2 . . ?
C3 C4 C5 119.6(5) . . ?
C5 C4 H4 120.2 . . ?
C4 C5 C8 127.4(5) . . ?
C6 C5 C4 118.1(4) . . ?
C6 C5 C8 114.4(4) . . ?
C1 C6 Se1 125.2(4) . . ?
C1 C6 C5 122.7(5) . . ?
C5 C6 Se1 112.1(3) . . ?
C8 C7 Se1 112.8(3) . . ?
C12 C7 Se1 125.7(3) . . ?
C12 C7 C8 121.5(4) . . ?
C7 C8 C5 113.7(4) . . ?
C9 C8 C5 127.4(4) . . ?
C9 C8 C7 118.8(4) . . ?
C8 C9 H9 119.9 . . ?
C10 C9 C8 120.2(4) . . ?
C10 C9 H9 119.9 . . ?
C9 C10 H10 119.9 . . ?
C9 C10 C11 120.2(4) . . ?
C11 C10 H10 119.9 . . ?
C10 C11 N1 120.4(4) . . ?
C12 C11 N1 119.2(4) . . ?
C12 C11 C10 120.4(4) . . ?
C7 C12 C11 118.7(4) . . ?
C7 C12 H12 120.6 . . ?
C11 C12 H12 120.6 . . ?
N1 C13 C18 109.3(4) . . ?
C14 C13 N1 128.4(4) . . ?
C14 C13 C18 122.3(4) . . ?
C13 C14 H14 121.6 . . ?
C15 C14 C13 116.9(4) . . ?
C15 C14 H14 121.6 . . ?
C14 C15 H15 119.1 . . ?
C14 C15 C16 121.7(5) . . ?
C16 C15 H15 119.1 . . ?
C15 C16 H16 119.6 . . ?
C17 C16 C15 120.8(5) . . ?
C17 C16 H16 119.6 . . ?
C16 C17 H17 120.5 . . ?
C16 C17 C18 118.9(4) . . ?
C18 C17 H17 120.5 . . ?
C13 C18 C19 106.6(4) . . ?
C17 C18 C13 119.3(4) . . ?
C17 C18 C19 134.1(4) . . ?
C20 C19 C18 106.9(4) . . ?
C24 C19 C18 133.6(4) . . ?
C24 C19 C20 119.5(4) . . ?
N1 C20 C19 108.9(4) . . ?
C21 C20 N1 128.9(4) . . ?
C21 C20 C19 122.2(4) . . ?
C20 C21 H21 121.3 . . ?
C22 C21 C20 117.3(4) . . ?
C22 C21 H21 121.3 . . ?
C21 C22 H22 119.4 . . ?
C21 C22 C23 121.2(4) . . ?
C23 C22 H22 119.4 . . ?
C22 C23 N2 119.4(4) . . ?
C24 C23 N2 119.0(4) . . ?
C24 C23 C22 121.6(4) . . ?
C19 C24 H24 120.9 . . ?
C23 C24 C19 118.2(4) . . ?
C23 C24 H24 120.9 . . ?
C26 C25 H25 121.3 . . ?
C30 C25 H25 121.3 . . ?
C30 C25 C26 117.3(5) . . ?
C25 C26 H26 119.7 . . ?
C25 C26 C27 120.5(5) . . ?
C27 C26 H26 119.7 . . ?
C26 C27 H27 119.2 . . ?
C28 C27 C26 121.7(5) . . ?
C28 C27 H27 119.2 . . ?
C27 C28 H28 120.4 . . ?
C27 C28 C29 119.2(6) . . ?
C29 C28 H28 120.4 . . ?
C28 C29 C30 118.5(5) . . ?
C28 C29 C32 134.3(5) . . ?
C30 C29 C32 107.1(4) . . ?
N2 C30 C29 108.6(4) . . ?
C25 C30 N2 128.8(4) . . ?
C25 C30 C29 122.7(4) . . ?
N2 C31 C32 108.5(4) . . ?
C36 C31 N2 128.8(4) . . ?
C36 C31 C32 122.7(5) . . ?
C31 C32 C29 106.9(4) . . ?
C33 C32 C29 135.2(5) . . ?
C33 C32 C31 117.9(5) . . ?
C32 C33 H33 120.0 . . ?
C34 C33 C32 120.1(5) . . ?
C34 C33 H33 120.0 . . ?
C33 C34 H34 119.6 . . ?
C33 C34 C35 120.8(5) . . ?
C35 C34 H34 119.6 . . ?
C34 C35 H35 119.3 . . ?
C36 C35 C34 121.3(6) . . ?
C36 C35 H35 119.3 . . ?
C31 C36 C35 117.2(5) . . ?
C31 C36 H36 121.4 . . ?
C35 C36 H36 121.4 . . ?
C43 Se2 C42 86.9(2) . . ?
C49 N3 C47 124.5(4) . . ?
C56 N3 C47 126.0(4) . . ?
C56 N3 C49 108.2(4) . . ?
C66 N4 C59 123.4(4) . . ?
C66 N4 C67 108.7(4) . . ?
C67 N4 C59 127.7(4) . . ?
C38 C37 H37 120.8 . . ?
C38 C37 C42 118.4(6) . . ?
C42 C37 H37 120.8 . . ?
C37 C38 H38 119.4 . . ?
C37 C38 C39 121.1(5) . . ?
C39 C38 H38 119.4 . . ?
C38 C39 H39 119.9 . . ?
C40 C39 C38 120.3(6) . . ?
C40 C39 H39 119.9 . . ?
C39 C40 H40 120.1 . . ?
C39 C40 C41 119.7(6) . . ?
C41 C40 H40 120.1 . . ?
C40 C41 C44 126.4(5) . . ?
C42 C41 C40 119.2(5) . . ?
C42 C41 C44 114.4(4) . . ?
C37 C42 Se2 126.6(5) . . ?
C41 C42 Se2 112.3(4) . . ?
C41 C42 C37 121.1(5) . . ?
C44 C43 Se2 112.5(3) . . ?
C48 C43 Se2 126.1(3) . . ?
C48 C43 C44 121.5(4) . . ?
C43 C44 C41 113.9(4) . . ?
C43 C44 C45 118.7(4) . . ?
C45 C44 C41 127.4(4) . . ?
C44 C45 H45 119.8 . . ?
C46 C45 C44 120.5(4) . . ?
C46 C45 H45 119.8 . . ?
C45 C46 H46 120.2 . . ?
C45 C46 C47 119.6(4) . . ?
C47 C46 H46 120.2 . . ?
C46 C47 N3 119.9(4) . . ?
C48 C47 N3 118.7(4) . . ?
C48 C47 C46 121.4(4) . . ?
C43 C48 H48 120.8 . . ?
C47 C48 C43 118.4(4) . . ?
C47 C48 H48 120.8 . . ?
N3 C49 C54 109.1(4) . . ?
C50 C49 N3 128.7(4) . . ?
C50 C49 C54 122.2(4) . . ?
C49 C50 H50 121.3 . . ?
C51 C50 C49 117.4(5) . . ?
C51 C50 H50 121.3 . . ?
C50 C51 H51 119.1 . . ?
C50 C51 C52 121.9(5) . . ?
C52 C51 H51 119.1 . . ?
C51 C52 H52 119.5 . . ?
C53 C52 C51 120.9(5) . . ?
C53 C52 H52 119.5 . . ?
C52 C53 H53 120.9 . . ?
C52 C53 C54 118.2(5) . . ?
C54 C53 H53 120.9 . . ?
C49 C54 C53 119.3(4) . . ?
C49 C54 C55 107.0(4) . . ?
C53 C54 C55 133.7(4) . . ?
C56 C55 C54 106.6(4) . . ?
C60 C55 C54 134.0(4) . . ?
C60 C55 C56 119.4(4) . . ?
N3 C56 C55 109.0(4) . . ?
C57 C56 N3 129.0(4) . . ?
C57 C56 C55 122.0(4) . . ?
C56 C57 H57 121.1 . . ?
C58 C57 C56 117.9(4) . . ?
C58 C57 H57 121.1 . . ?
C57 C58 H58 119.8 . . ?
C57 C58 C59 120.5(4) . . ?
C59 C58 H58 119.8 . . ?
C58 C59 N4 118.8(4) . . ?
C60 C59 N4 119.4(4) . . ?
C60 C59 C58 121.7(4) . . ?
C55 C60 H60 120.7 . . ?
C59 C60 C55 118.6(4) . . ?
C59 C60 H60 120.7 . . ?
C62 C61 H61 121.2 . . ?
C62 C61 C66 117.6(4) . . ?
C66 C61 H61 121.2 . . ?
C61 C62 H62 119.2 . . ?
C61 C62 C63 121.6(5) . . ?
C63 C62 H62 119.2 . . ?
C62 C63 H63 119.8 . . ?
C64 C63 C62 120.5(5) . . ?
C64 C63 H63 119.8 . . ?
C63 C64 H64 120.1 . . ?
C63 C64 C65 119.9(4) . . ?
C65 C64 H64 120.1 . . ?
C64 C65 C66 118.6(4) . . ?
C64 C65 C68 135.4(4) . . ?
C66 C65 C68 106.0(4) . . ?
N4 C66 C61 128.5(4) . . ?
N4 C66 C65 109.5(4) . . ?
C61 C66 C65 121.9(4) . . ?
N4 C67 C68 108.3(4) . . ?
C72 C67 N4 129.0(4) . . ?
C72 C67 C68 122.7(4) . . ?
C67 C68 C65 107.5(4) . . ?
C69 C68 C65 133.8(5) . . ?
C69 C68 C67 118.7(5) . . ?
C68 C69 H69 120.3 . . ?
C70 C69 C68 119.3(5) . . ?
C70 C69 H69 120.3 . . ?
C69 C70 H70 119.7 . . ?
C69 C70 C71 120.6(5) . . ?
C71 C70 H70 119.7 . . ?
C70 C71 H71 119.0 . . ?
C72 C71 C70 121.9(5) . . ?
C72 C71 H71 119.0 . . ?
C67 C72 C71 116.7(5) . . ?
C67 C72 H72 121.7 . . ?
C71 C72 H72 121.7 . . ?

loop_
_geom_bond_atom_site_label_1
_geom_bond_atom_site_label_2
_geom_bond_distance
_geom_bond_site_symmetry_2
_geom_bond_publ_flag
Se1 C6 1.900(5) . ?
Se1 C7 1.885(4) . ?
N1 C11 1.429(6) . ?
N1 C13 1.396(6) . ?
N1 C20 1.396(6) . ?
N2 C23 1.432(6) . ?
N2 C30 1.391(6) . ?
N2 C31 1.394(6) . ?
C1 H1 0.9500 . ?
C1 C2 1.380(8) . ?
C1 C6 1.390(7) . ?
C2 H2 0.9500 . ?
C2 C3 1.389(9) . ?
C3 H3 0.9500 . ?
C3 C4 1.384(8) . ?
C4 H4 0.9500 . ?
C4 C5 1.405(7) . ?
C5 C6 1.397(7) . ?
C5 C8 1.462(6) . ?
C7 C8 1.403(6) . ?
C7 C12 1.386(6) . ?
C8 C9 1.397(6) . ?
C9 H9 0.9500 . ?
C9 C10 1.381(6) . ?
C10 H10 0.9500 . ?
C10 C11 1.401(6) . ?
C11 C12 1.392(6) . ?
C12 H12 0.9500 . ?
C13 C14 1.391(6) . ?
C13 C18 1.407(6) . ?
C14 H14 0.9500 . ?
C14 C15 1.388(7) . ?
C15 H15 0.9500 . ?
C15 C16 1.397(7) . ?
C16 H16 0.9500 . ?
C16 C17 1.381(7) . ?
C17 H17 0.9500 . ?
C17 C18 1.396(6) . ?
C18 C19 1.448(6) . ?
C19 C20 1.412(6) . ?
C19 C24 1.399(6) . ?
C20 C21 1.387(6) . ?
C21 H21 0.9500 . ?
C21 C22 1.387(6) . ?
C22 H22 0.9500 . ?
C22 C23 1.395(6) . ?
C23 C24 1.385(7) . ?
C24 H24 0.9500 . ?
C25 H25 0.9500 . ?
C25 C26 1.395(7) . ?
C25 C30 1.380(7) . ?
C26 H26 0.9500 . ?
C26 C27 1.398(9) . ?
C27 H27 0.9500 . ?
C27 C28 1.367(9) . ?
C28 H28 0.9500 . ?
C28 C29 1.396(7) . ?
C29 C30 1.411(7) . ?
C29 C32 1.438(8) . ?
C31 C32 1.414(7) . ?
C31 C36 1.389(7) . ?
C32 C33 1.399(7) . ?
C33 H33 0.9500 . ?
C33 C34 1.375(9) . ?
C34 H34 0.9500 . ?
C34 C35 1.391(9) . ?
C35 H35 0.9500 . ?
C35 C36 1.391(7) . ?
C36 H36 0.9500 . ?
Se2 C42 1.899(5) . ?
Se2 C43 1.891(4) . ?
N3 C47 1.435(6) . ?
N3 C49 1.397(6) . ?
N3 C56 1.397(5) . ?
N4 C59 1.438(6) . ?
N4 C66 1.385(6) . ?
N4 C67 1.397(6) . ?
C37 H37 0.9500 . ?
C37 C38 1.382(9) . ?
C37 C42 1.396(7) . ?
C38 H38 0.9500 . ?
C38 C39 1.383(9) . ?
C39 H39 0.9500 . ?
C39 C40 1.377(8) . ?
C40 H40 0.9500 . ?
C40 C41 1.401(7) . ?
C41 C42 1.386(7) . ?
C41 C44 1.467(6) . ?
C43 C44 1.396(6) . ?
C43 C48 1.394(6) . ?
C44 C45 1.397(6) . ?
C45 H45 0.9500 . ?
C45 C46 1.380(7) . ?
C46 H46 0.9500 . ?
C46 C47 1.396(6) . ?
C47 C48 1.377(6) . ?
C48 H48 0.9500 . ?
C49 C50 1.388(6) . ?
C49 C54 1.403(6) . ?
C50 H50 0.9500 . ?
C50 C51 1.373(7) . ?
C51 H51 0.9500 . ?
C51 C52 1.394(8) . ?
C52 H52 0.9500 . ?
C52 C53 1.387(7) . ?
C53 H53 0.9500 . ?
C53 C54 1.405(6) . ?
C54 C55 1.451(6) . ?
C55 C56 1.410(6) . ?
C55 C60 1.391(6) . ?
C56 C57 1.386(6) . ?
C57 H57 0.9500 . ?
C57 C58 1.384(6) . ?
C58 H58 0.9500 . ?
C58 C59 1.400(6) . ?
C59 C60 1.381(7) . ?
C60 H60 0.9500 . ?
C61 H61 0.9500 . ?
C61 C62 1.373(7) . ?
C61 C66 1.398(6) . ?
C62 H62 0.9500 . ?
C62 C63 1.397(7) . ?
C63 H63 0.9500 . ?
C63 C64 1.378(7) . ?
C64 H64 0.9500 . ?
C64 C65 1.393(7) . ?
C65 C66 1.408(6) . ?
C65 C68 1.451(7) . ?
C67 C68 1.407(7) . ?
C67 C72 1.387(7) . ?
C68 C69 1.396(7) . ?
C69 H69 0.9500 . ?
C69 C70 1.380(8) . ?
C70 H70 0.9500 . ?
C70 C71 1.390(8) . ?
C71 H71 0.9500 . ?
C71 C72 1.390(7) . ?
C72 H72 0.9500 . ?

loop_
_geom_torsion_atom_site_label_1
_geom_torsion_atom_site_label_2
_geom_torsion_atom_site_label_3
_geom_torsion_atom_site_label_4
_geom_torsion
_geom_torsion_site_symmetry_1
_geom_torsion_site_symmetry_2
_geom_torsion_site_symmetry_3
_geom_torsion_site_symmetry_4
_geom_torsion_publ_flag
Se1 C7 C8 C5 -0.2(5) . . . . ?
Se1 C7 C8 C9 179.4(3) . . . . ?
Se1 C7 C12 C11 179.0(3) . . . . ?
N1 C11 C12 C7 -177.1(4) . . . . ?
N1 C13 C14 C15 -179.1(4) . . . . ?
N1 C13 C18 C17 -178.4(4) . . . . ?
N1 C13 C18 C19 3.3(5) . . . . ?
N1 C20 C21 C22 179.5(4) . . . . ?
N2 C23 C24 C19 175.7(4) . . . . ?
N2 C31 C32 C29 -0.1(5) . . . . ?
N2 C31 C32 C33 179.2(5) . . . . ?
N2 C31 C36 C35 -178.4(5) . . . . ?
C1 C2 C3 C4 0.5(8) . . . . ?
C2 C1 C6 Se1 179.6(4) . . . . ?
C2 C1 C6 C5 -0.1(8) . . . . ?
C2 C3 C4 C5 0.3(8) . . . . ?
C3 C4 C5 C6 -1.0(7) . . . . ?
C3 C4 C5 C8 179.4(5) . . . . ?
C4 C5 C6 Se1 -178.9(3) . . . . ?
C4 C5 C6 C1 0.9(7) . . . . ?
C4 C5 C8 C7 179.2(4) . . . . ?
C4 C5 C8 C9 -0.3(8) . . . . ?
C5 C8 C9 C10 -178.7(4) . . . . ?
C6 Se1 C7 C8 0.5(3) . . . . ?
C6 Se1 C7 C12 -178.9(4) . . . . ?
C6 C1 C2 C3 -0.6(8) . . . . ?
C6 C5 C8 C7 -0.4(6) . . . . ?
C6 C5 C8 C9 -180.0(4) . . . . ?
C7 C8 C9 C10 1.7(6) . . . . ?
C8 C5 C6 Se1 0.8(5) . . . . ?
C8 C5 C6 C1 -179.4(4) . . . . ?
C8 C7 C12 C11 -0.4(7) . . . . ?
C8 C9 C10 C11 -0.9(7) . . . . ?
C9 C10 C11 N1 177.7(4) . . . . ?
C9 C10 C11 C12 -0.6(7) . . . . ?
C10 C11 C12 C7 1.3(6) . . . . ?
C11 N1 C13 C14 10.7(7) . . . . ?
C11 N1 C13 C18 -168.7(4) . . . . ?
C11 N1 C20 C19 167.5(4) . . . . ?
C11 N1 C20 C21 -13.5(7) . . . . ?
C12 C7 C8 C5 179.3(4) . . . . ?
C12 C7 C8 C9 -1.1(7) . . . . ?
C13 N1 C11 C10 -83.6(5) . . . . ?
C13 N1 C11 C12 94.8(5) . . . . ?
C13 N1 C20 C19 2.8(5) . . . . ?
C13 N1 C20 C21 -178.2(4) . . . . ?
C13 C14 C15 C16 -2.2(7) . . . . ?
C13 C18 C19 C20 -1.5(4) . . . . ?
C13 C18 C19 C24 177.3(5) . . . . ?
C14 C13 C18 C17 2.1(6) . . . . ?
C14 C13 C18 C19 -176.2(4) . . . . ?
C14 C15 C16 C17 1.8(7) . . . . ?
C15 C16 C17 C18 0.6(7) . . . . ?
C16 C17 C18 C13 -2.5(6) . . . . ?
C16 C17 C18 C19 175.3(4) . . . . ?
C17 C18 C19 C20 -179.5(5) . . . . ?
C17 C18 C19 C24 -0.7(8) . . . . ?
C18 C13 C14 C15 0.2(6) . . . . ?
C18 C19 C20 N1 -0.8(5) . . . . ?
C18 C19 C20 C21 -179.9(4) . . . . ?
C18 C19 C24 C23 -178.2(4) . . . . ?
C19 C20 C21 C22 -1.6(6) . . . . ?
C20 N1 C11 C10 114.1(5) . . . . ?
C20 N1 C11 C12 -67.6(6) . . . . ?
C20 N1 C13 C14 175.6(4) . . . . ?
C20 N1 C13 C18 -3.8(5) . . . . ?
C20 C19 C24 C23 0.4(6) . . . . ?
C20 C21 C22 C23 0.5(7) . . . . ?
C21 C22 C23 N2 -176.2(4) . . . . ?
C21 C22 C23 C24 1.0(7) . . . . ?
C22 C23 C24 C19 -1.5(6) . . . . ?
C23 N2 C30 C25 -0.2(8) . . . . ?
C23 N2 C30 C29 -179.8(4) . . . . ?
C23 N2 C31 C32 179.9(4) . . . . ?
C23 N2 C31 C36 -1.7(8) . . . . ?
C24 C19 C20 N1 -179.7(4) . . . . ?
C24 C19 C20 C21 1.1(6) . . . . ?
C25 C26 C27 C28 -1.9(9) . . . . ?
C26 C25 C30 N2 179.1(5) . . . . ?
C26 C25 C30 C29 -1.4(7) . . . . ?
C26 C27 C28 C29 1.3(9) . . . . ?
C27 C28 C29 C30 -0.8(8) . . . . ?
C27 C28 C29 C32 -179.8(6) . . . . ?
C28 C29 C30 N2 -179.6(4) . . . . ?
C28 C29 C30 C25 0.9(7) . . . . ?
C28 C29 C32 C31 179.4(6) . . . . ?
C28 C29 C32 C33 0.2(11) . . . . ?
C29 C32 C33 C34 179.0(6) . . . . ?
C30 N2 C23 C22 -74.4(6) . . . . ?
C30 N2 C23 C24 108.3(5) . . . . ?
C30 N2 C31 C32 0.0(5) . . . . ?
C30 N2 C31 C36 178.3(5) . . . . ?
C30 C25 C26 C27 1.9(8) . . . . ?
C30 C29 C32 C31 0.2(5) . . . . ?
C30 C29 C32 C33 -179.0(6) . . . . ?
C31 N2 C23 C22 105.6(5) . . . . ?
C31 N2 C23 C24 -71.6(6) . . . . ?
C31 N2 C30 C25 179.7(5) . . . . ?
C31 N2 C30 C29 0.2(5) . . . . ?
C31 C32 C33 C34 -0.2(8) . . . . ?
C32 C29 C30 N2 -0.3(5) . . . . ?
C32 C29 C30 C25 -179.8(4) . . . . ?
C32 C31 C36 C35 -0.2(8) . . . . ?
C32 C33 C34 C35 -0.9(9) . . . . ?
C33 C34 C35 C36 1.4(10) . . . . ?
C34 C35 C36 C31 -0.8(9) . . . . ?
C36 C31 C32 C29 -178.6(5) . . . . ?
C36 C31 C32 C33 0.8(8) . . . . ?
Se2 C43 C44 C41 -0.2(5) . . . . ?
Se2 C43 C44 C45 178.9(3) . . . . ?
Se2 C43 C48 C47 -177.6(3) . . . . ?
N3 C47 C48 C43 177.1(4) . . . . ?
N3 C49 C50 C51 179.0(4) . . . . ?
N3 C49 C54 C53 179.0(4) . . . . ?
N3 C49 C54 C55 -1.8(5) . . . . ?
N3 C56 C57 C58 -178.4(4) . . . . ?
N4 C59 C60 C55 -174.0(4) . . . . ?
N4 C67 C68 C65 0.3(5) . . . . ?
N4 C67 C68 C69 178.6(4) . . . . ?
N4 C67 C72 C71 -178.4(5) . . . . ?
C37 C38 C39 C40 -2.1(9) . . . . ?
C38 C37 C42 Se2 -179.5(4) . . . . ?
C38 C37 C42 C41 0.7(8) . . . . ?
C38 C39 C40 C41 0.3(9) . . . . ?
C39 C40 C41 C42 2.0(8) . . . . ?
C39 C40 C41 C44 -177.6(5) . . . . ?
C40 C41 C42 Se2 177.7(4) . . . . ?
C40 C41 C42 C37 -2.5(8) . . . . ?
C40 C41 C44 C43 -178.5(5) . . . . ?
C40 C41 C44 C45 2.5(8) . . . . ?
C41 C44 C45 C46 177.9(4) . . . . ?
C42 Se2 C43 C44 -1.0(3) . . . . ?
C42 Se2 C43 C48 177.5(4) . . . . ?
C42 C37 C38 C39 1.6(9) . . . . ?
C42 C41 C44 C43 1.9(6) . . . . ?
C42 C41 C44 C45 -177.1(5) . . . . ?
C43 Se2 C42 C37 -177.7(5) . . . . ?
C43 Se2 C42 C41 2.0(4) . . . . ?
C43 C44 C45 C46 -1.0(7) . . . . ?
C44 C41 C42 Se2 -2.6(5) . . . . ?
C44 C41 C42 C37 177.2(5) . . . . ?
C44 C43 C48 C47 0.9(7) . . . . ?
C44 C45 C46 C47 0.7(7) . . . . ?
C45 C46 C47 N3 -177.8(4) . . . . ?
C45 C46 C47 C48 0.5(7) . . . . ?
C46 C47 C48 C43 -1.2(7) . . . . ?
C47 N3 C49 C50 -7.8(7) . . . . ?
C47 N3 C49 C54 170.7(4) . . . . ?
C47 N3 C56 C55 -170.3(4) . . . . ?
C47 N3 C56 C57 8.8(7) . . . . ?
C48 C43 C44 C41 -178.8(4) . . . . ?
C48 C43 C44 C45 0.2(7) . . . . ?
C49 N3 C47 C46 83.3(5) . . . . ?
C49 N3 C47 C48 -95.0(5) . . . . ?
C49 N3 C56 C55 -2.6(5) . . . . ?
C49 N3 C56 C57 176.5(4) . . . . ?
C49 C50 C51 C52 0.9(7) . . . . ?
C49 C54 C55 C56 0.2(5) . . . . ?
C49 C54 C55 C60 -177.5(5) . . . . ?
C50 C49 C54 C53 -2.4(6) . . . . ?
C50 C49 C54 C55 176.8(4) . . . . ?
C50 C51 C52 C53 -0.8(8) . . . . ?
C51 C52 C53 C54 -0.9(7) . . . . ?
C52 C53 C54 C49 2.5(6) . . . . ?
C52 C53 C54 C55 -176.5(5) . . . . ?
C53 C54 C55 C56 179.2(5) . . . . ?
C53 C54 C55 C60 1.6(8) . . . . ?
C54 C49 C50 C51 0.7(7) . . . . ?
C54 C55 C56 N3 1.5(5) . . . . ?
C54 C55 C56 C57 -177.7(4) . . . . ?
C54 C55 C60 C59 175.9(4) . . . . ?
C55 C56 C57 C58 0.6(6) . . . . ?
C56 N3 C47 C46 -110.9(5) . . . . ?
C56 N3 C47 C48 70.8(6) . . . . ?
C56 N3 C49 C50 -175.7(4) . . . . ?
C56 N3 C49 C54 2.7(5) . . . . ?
C56 C55 C60 C59 -1.5(6) . . . . ?
C56 C57 C58 C59 -0.3(6) . . . . ?
C57 C58 C59 N4 175.0(4) . . . . ?
C57 C58 C59 C60 -0.9(7) . . . . ?
C58 C59 C60 C55 1.8(6) . . . . ?
C59 N4 C66 C61 -1.7(7) . . . . ?
C59 N4 C66 C65 177.2(4) . . . . ?
C59 N4 C67 C68 -176.6(4) . . . . ?
C59 N4 C67 C72 3.8(8) . . . . ?
C60 C55 C56 N3 179.5(4) . . . . ?
C60 C55 C56 C57 0.3(6) . . . . ?
C61 C62 C63 C64 -0.1(8) . . . . ?
C62 C61 C66 N4 179.3(5) . . . . ?
C62 C61 C66 C65 0.5(7) . . . . ?
C62 C63 C64 C65 0.2(8) . . . . ?
C63 C64 C65 C66 0.0(7) . . . . ?
C63 C64 C65 C68 -177.4(5) . . . . ?
C64 C65 C66 N4 -179.4(4) . . . . ?
C64 C65 C66 C61 -0.4(7) . . . . ?
C64 C65 C68 C67 178.2(5) . . . . ?
C64 C65 C68 C69 0.3(10) . . . . ?
C65 C68 C69 C70 177.6(5) . . . . ?
C66 N4 C59 C58 -91.9(5) . . . . ?
C66 N4 C59 C60 84.1(6) . . . . ?
C66 N4 C67 C68 -1.1(5) . . . . ?
C66 N4 C67 C72 179.3(5) . . . . ?
C66 C61 C62 C63 -0.3(8) . . . . ?
C66 C65 C68 C67 0.6(5) . . . . ?
C66 C65 C68 C69 -177.3(5) . . . . ?
C67 N4 C59 C58 83.0(6) . . . . ?
C67 N4 C59 C60 -101.1(5) . . . . ?
C67 N4 C66 C61 -177.4(5) . . . . ?
C67 N4 C66 C65 1.5(5) . . . . ?
C67 C68 C69 C70 0.0(7) . . . . ?
C68 C65 C66 N4 -1.3(5) . . . . ?
C68 C65 C66 C61 177.7(4) . . . . ?
C68 C67 C72 C71 2.0(7) . . . . ?
C68 C69 C70 C71 1.5(8) . . . . ?
C69 C70 C71 C72 -1.3(9) . . . . ?
C70 C71 C72 C67 -0.5(8) . . . . ?
C72 C67 C68 C65 179.9(4) . . . . ?
C72 C67 C68 C69 -1.8(7) . . . . ?
